data_7222138
loop_
_publ_author_name
'Duan, Jingui'
'Zou, Changchang'
'Li, Qianqian'
'Jin, Wanqin'

_publ_section_title
;
 New luminescent porous coordination polymers with an acylamide-decorated
 linker for anion recognition and reversible I2accommodation
;
_journal_issue 43
_journal_name_full CrystEngComm
_journal_page_first 8226
_journal_paper_doi 10.1039/C5CE01725D
_journal_volume 17
_journal_year 2015
_chemical_formula_sum 'C16 H10 N O8 Tb'
_chemical_formula_weight 503.17
_chemical_name_systematic
; 
 ? 
;
_space_group_IT_number 70
_symmetry_cell_setting orthorhombic
_symmetry_space_group_name_Hall '-F 2uv 2vw'
_symmetry_space_group_name_H-M 'F d d d :2'
_atom_sites_solution_hydrogens geom
_atom_sites_solution_primary direct
_atom_sites_solution_secondary difmap
_audit_creation_method SHELXL-97
_audit_update_record
;
2015-05-12 deposited with the CCDC.
2015-09-15 downloaded from the CCDC.
;
_cell_angle_alpha 90.00
_cell_angle_beta 90.00
_cell_angle_gamma 90.00
_cell_formula_units_Z 32
_cell_length_a 14.4927(11)
_cell_length_b 44.273(2)
_cell_length_c 50.103(2)
_cell_measurement_temperature 291(2)
_cell_volume 32148(3)
_computing_structure_refinement 'SHELXL-97 (Sheldrick, 1997)'
_computing_structure_solution 'SHELXS-97 (Sheldrick, 1990)'
_diffrn_ambient_temperature 291(2)
_diffrn_measured_fraction_theta_full 0.975
_diffrn_measured_fraction_theta_max 0.975
_diffrn_radiation_monochromator graphite
_diffrn_radiation_source 'fine-focus sealed tube'
_diffrn_radiation_type MoK\a
_diffrn_radiation_wavelength 0.71073
_diffrn_reflns_av_R_equivalents 0.0604
_diffrn_reflns_av_sigmaI/netI 0.0577
_diffrn_reflns_limit_h_max 17
_diffrn_reflns_limit_h_min -17
_diffrn_reflns_limit_k_max 43
_diffrn_reflns_limit_k_min -54
_diffrn_reflns_limit_l_max 58
_diffrn_reflns_limit_l_min -61
_diffrn_reflns_number 38120
_diffrn_reflns_theta_full 26.00
_diffrn_reflns_theta_max 26.00
_diffrn_reflns_theta_min 1.84
_exptl_absorpt_coefficient_mu 1.779
_exptl_absorpt_correction_T_max 0.7401
_exptl_absorpt_correction_T_min 0.6174
_exptl_crystal_colour colorless
_exptl_crystal_density_diffrn 0.832
_exptl_crystal_density_method 'not measured'
_exptl_crystal_description needlike
_exptl_crystal_F_000 7744
_exptl_crystal_size_max 0.30
_exptl_crystal_size_mid 0.24
_exptl_crystal_size_min 0.18
_platon_squeeze_details
;
;
_refine_diff_density_max 0.618
_refine_diff_density_min -0.977
_refine_diff_density_rms 0.089
_refine_ls_extinction_method none
_refine_ls_goodness_of_fit_ref 1.025
_refine_ls_hydrogen_treatment multi-scan
_refine_ls_matrix_type full
_refine_ls_number_parameters 213
_refine_ls_number_reflns 7714
_refine_ls_number_restraints 0
_refine_ls_restrained_S_all 1.025
_refine_ls_R_factor_all 0.0561
_refine_ls_R_factor_gt 0.0372
_refine_ls_shift/su_max 0.000
_refine_ls_shift/su_mean 0.000
_refine_ls_structure_factor_coef Fsqd
_refine_ls_weighting_details 'calc w=1/[\s^2^(Fo^2^)+(0.0439P)^2^+0.0000P] where P=(Fo^2^+2Fc^2^)/3'
_refine_ls_weighting_scheme calc
_refine_ls_wR_factor_gt 0.0878
_refine_ls_wR_factor_ref 0.0961
_reflns_number_gt 4786
_reflns_number_total 7714
_reflns_threshold_expression >2sigma(I)
_cod_data_source_file c5ce01725d2.cif
_cod_data_source_block 2100624a
_cod_depositor_comments 'Adding full bibliography for 7222137--7222139.cif.'
_cod_original_sg_symbol_Hall -F2uv2vw
_cod_original_sg_symbol_H-M Fddd
_cod_database_code 7222138

loop_
_symmetry_equiv_pos_as_xyz
'x, y, z'
'-x+3/4, -y+3/4, z'
'-x+3/4, y, -z+3/4'
'x, -y+3/4, -z+3/4'
'x, y+1/2, z+1/2'
'-x+3/4, -y+5/4, z+1/2'
'-x+3/4, y+1/2, -z+5/4'
'x, -y+5/4, -z+5/4'
'x+1/2, y, z+1/2'
'-x+5/4, -y+3/4, z+1/2'
'-x+5/4, y, -z+5/4'
'x+1/2, -y+3/4, -z+5/4'
'x+1/2, y+1/2, z'
'-x+5/4, -y+5/4, z'
'-x+5/4, y+1/2, -z+3/4'
'x+1/2, -y+5/4, -z+3/4'
'-x, -y, -z'
'x-3/4, y-3/4, -z'
'x-3/4, -y, z-3/4'
'-x, y-3/4, z-3/4'
'-x, -y+1/2, -z+1/2'
'x-3/4, y-1/4, -z+1/2'
'x-3/4, -y+1/2, z-1/4'
'-x, y-1/4, z-1/4'
'-x+1/2, -y, -z+1/2'
'x-1/4, y-3/4, -z+1/2'
'x-1/4, -y, z-1/4'
'-x+1/2, y-3/4, z-1/4'
'-x+1/2, -y+1/2, -z'
'x-1/4, y-1/4, -z'
'x-1/4, -y+1/2, z-3/4'
'-x+1/2, y-1/4, z-3/4'

loop_
_atom_site_label
_atom_site_type_symbol
_atom_site_fract_x
_atom_site_fract_y
_atom_site_fract_z
_atom_site_U_iso_or_equiv
_atom_site_adp_type
_atom_site_occupancy
_atom_site_symmetry_multiplicity
_atom_site_calc_flag
_atom_site_refinement_flags
C1 C 0.4167(3) 0.60655(11) 0.91544(8) 0.0440(11) Uani 1 1 d .
C2 C 0.33005(15) 0.58954(6) 0.92059(5) 0.0380(10) Uani 1 1 d G
C3 C 0.25505(18) 0.59416(6) 0.90379(5) 0.0383(10) Uani 1 1 d G
H3 H 0.2593 0.6079 0.8898 0.046 Uiso 1 1 calc R
C4 C 0.17364(15) 0.57821(6) 0.90787(5) 0.0363(9) Uani 1 1 d G
C5 C 0.16724(14) 0.55765(6) 0.92875(5) 0.0425(11) Uani 1 1 d G
H5 H 0.1128 0.5470 0.9315 0.051 Uiso 1 1 calc R
C6 C 0.24224(18) 0.55303(6) 0.94555(5) 0.0408(10) Uani 1 1 d G
C7 C 0.32365(15) 0.56897(6) 0.94147(5) 0.0396(10) Uani 1 1 d G
H7 H 0.3738 0.5659 0.9527 0.048 Uiso 1 1 calc R
C8 C 0.0968(3) 0.58330(10) 0.88934(8) 0.0403(10) Uani 1 1 d .
C9 C 0.1713(3) 0.51793(10) 0.97692(9) 0.0425(10) Uani 1 1 d .
C10 C 0.19079(19) 0.49695(6) 1.00035(5) 0.0418(10) Uani 1 1 d G
C11 C 0.12375(16) 0.49318(7) 1.01991(6) 0.0495(12) Uani 1 1 d G
H11 H 0.0682 0.5036 1.0187 0.059 Uiso 1 1 calc R
C12 C 0.13979(17) 0.47385(7) 1.04128(5) 0.0424(10) Uani 1 1 d G
H12 H 0.0949 0.4713 1.0544 0.051 Uiso 1 1 calc R
C13 C 0.22286(19) 0.45830(6) 1.04309(5) 0.0424(10) Uani 1 1 d G
C14 C 0.28990(16) 0.46206(7) 1.02353(5) 0.0493(12) Uani 1 1 d G
H14 H 0.3455 0.4517 1.0247 0.059 Uiso 1 1 calc R
C15 C 0.27386(17) 0.48139(7) 1.00216(5) 0.0479(11) Uani 1 1 d G
H15 H 0.3187 0.4839 0.9891 0.057 Uiso 1 1 calc R
C16 C 0.2390(3) 0.43716(10) 1.06608(9) 0.0463(12) Uani 1 1 d .
N1 N 0.2436(3) 0.53197(8) 0.96745(7) 0.0427(9) Uani 1 1 d .
H1A H 0.2984 0.5282 0.9752 0.051 Uiso 1 1 d R
O1 O 0.4850(2) 0.60119(7) 0.93052(6) 0.0478(8) Uani 1 1 d .
O2 O 0.4285(2) 0.62707(6) 0.89966(6) 0.0407(7) Uani 1 1 d .
O3 O 0.1325(2) 0.58595(7) 0.86751(6) 0.0502(8) Uani 1 1 d .
O4 O 0.0140(2) 0.58463(7) 0.89463(6) 0.0519(8) Uani 1 1 d .
O5 O 0.0927(2) 0.52094(6) 0.96991(6) 0.0430(7) Uani 1 1 d .
O6 O 0.2066(2) 0.44253(7) 1.08804(6) 0.0472(8) Uani 1 1 d .
O7 O 0.2866(2) 0.41636(7) 1.05758(7) 0.0548(9) Uani 1 1 d .
O1W O 0.6250 0.6250 0.96808(8) 0.0420(10) Uani 1 2 d S
H1W3 H 0.5729 0.6363 0.9745 0.050 Uiso 0.50 1 d PR
H1W6 H 0.6771 0.6137 0.9745 0.050 Uiso 0.50 1 d PR
O2W O 0.3750 0.72526(9) 0.8750 0.0458(11) Uani 1 2 d S
H2W3 H 0.3235 0.7325 0.8648 0.055 Uiso 0.50 1 d PR
H2W6 H 0.4265 0.7325 0.8852 0.055 Uiso 0.50 1 d PR
Tb1 Tb 0.6250 0.6250 0.919810(5) 0.03149(8) Uani 1 2 d S
Tb2 Tb 0.3750 0.671290(6) 0.8750 0.03151(9) Uani 1 2 d S

loop_
_atom_site_aniso_label
_atom_site_aniso_U_11
_atom_site_aniso_U_22
_atom_site_aniso_U_33
_atom_site_aniso_U_23
_atom_site_aniso_U_13
_atom_site_aniso_U_12
C1 0.026(2) 0.064(3) 0.043(2) 0.017(2) -0.0108(18) -0.024(2)
C2 0.028(2) 0.035(2) 0.052(2) 0.0111(19) 0.0008(19) -0.0107(17)
C3 0.046(3) 0.029(2) 0.040(2) 0.0181(16) -0.0087(19) -0.0083(18)
C4 0.030(2) 0.044(2) 0.035(2) 0.0081(17) -0.0033(17) -0.0086(17)
C5 0.020(2) 0.048(3) 0.059(3) 0.021(2) -0.0004(19) -0.0022(18)
C6 0.032(2) 0.048(3) 0.043(2) 0.022(2) -0.0079(18) -0.0194(18)
C7 0.037(2) 0.038(2) 0.043(2) 0.0151(19) -0.0097(19) -0.0129(19)
C8 0.049(3) 0.039(2) 0.033(2) 0.0080(18) -0.0121(19) -0.012(2)
C9 0.036(2) 0.035(3) 0.056(3) 0.004(2) -0.004(2) -0.0050(19)
C10 0.039(3) 0.041(2) 0.046(2) 0.0035(19) 0.000(2) 0.0096(18)
C11 0.051(3) 0.053(3) 0.045(3) 0.016(2) 0.011(2) 0.020(2)
C12 0.046(3) 0.041(2) 0.040(2) 0.0060(19) 0.004(2) 0.0043(19)
C13 0.032(2) 0.048(3) 0.047(2) 0.019(2) 0.011(2) 0.0054(18)
C14 0.060(3) 0.051(3) 0.037(2) 0.013(2) 0.004(2) 0.016(2)
C15 0.040(3) 0.051(3) 0.053(3) 0.007(2) 0.003(2) 0.007(2)
C16 0.055(3) 0.040(3) 0.044(3) 0.0263(19) 0.012(2) 0.012(2)
N1 0.041(2) 0.046(2) 0.0414(19) 0.0160(16) -0.0092(16) -0.0017(16)
O1 0.0402(18) 0.0482(18) 0.0549(18) 0.0091(14) -0.0074(15) -0.0157(14)
O2 0.0406(17) 0.0421(17) 0.0395(16) 0.0123(13) -0.0031(13) -0.0159(13)
O3 0.065(2) 0.0446(18) 0.0412(17) 0.0093(15) -0.0109(15) -0.0243(16)
O4 0.0425(19) 0.061(2) 0.0520(19) 0.0026(15) -0.0168(15) -0.0060(16)
O5 0.0449(19) 0.0332(16) 0.0511(17) 0.0154(14) 0.0011(14) -0.0042(13)
O6 0.066(2) 0.0435(17) 0.0323(16) 0.0064(13) 0.0082(15) -0.0006(15)
O7 0.053(2) 0.0411(18) 0.071(2) 0.0134(16) 0.0216(17) 0.0184(15)
O1W 0.048(3) 0.043(2) 0.035(2) 0.000 0.000 0.0097(19)
O2W 0.045(3) 0.040(2) 0.052(3) 0.000 -0.018(2) 0.000
Tb1 0.03373(17) 0.03125(15) 0.02948(14) 0.000 0.000 -0.00409(11)
Tb2 0.03305(16) 0.03023(15) 0.03126(15) 0.000 0.00253(11) 0.000

loop_
_atom_type_symbol
_atom_type_description
_atom_type_scat_dispersion_real
_atom_type_scat_dispersion_imag
_atom_type_scat_source
C C 0.0033 0.0016 'International Tables Vol C Tables 4.2.6.8 and 6.1.1.4'
H H 0.0000 0.0000 'International Tables Vol C Tables 4.2.6.8 and 6.1.1.4'
N N 0.0061 0.0033 'International Tables Vol C Tables 4.2.6.8 and 6.1.1.4'
O O 0.0106 0.0060 'International Tables Vol C Tables 4.2.6.8 and 6.1.1.4'
Tb Tb -0.1723 4.1537 'International Tables Vol C Tables 4.2.6.8 and 6.1.1.4'

loop_
_geom_angle_atom_site_label_1
_geom_angle_atom_site_label_2
_geom_angle_atom_site_label_3
_geom_angle
_geom_angle_site_symmetry_1
_geom_angle_site_symmetry_3
O2 C1 O1 114.7(4) . .
O2 C1 C2 127.6(4) . .
O1 C1 C2 117.5(3) . .
C3 C2 C7 120.0 . .
C3 C2 C1 118.7(2) . .
C7 C2 C1 121.3(2) . .
C2 C3 C4 120.0 . .
C2 C3 H3 120.0 . .
C4 C3 H3 120.0 . .
C5 C4 C3 120.0 . .
C5 C4 C8 121.7(2) . .
C3 C4 C8 118.3(2) . .
C4 C5 C6 120.0 . .
C4 C5 H5 120.0 . .
C6 C5 H5 120.0 . .
C5 C6 C7 120.0 . .
C5 C6 N1 124.5(2) . .
C7 C6 N1 115.4(2) . .
C6 C7 C2 120.0 . .
C6 C7 H7 120.0 . .
C2 C7 H7 120.0 . .
O3 C8 O4 127.2(4) . .
O3 C8 C4 105.1(4) . .
O4 C8 C4 127.7(4) . .
O5 C9 N1 127.0(4) . .
O5 C9 C10 118.0(4) . .
N1 C9 C10 114.9(4) . .
C11 C10 C15 120.0 . .
C11 C10 C9 119.1(2) . .
C15 C10 C9 120.8(2) . .
C10 C11 C12 120.0 . .
C10 C11 H11 120.0 . .
C12 C11 H11 120.0 . .
C11 C12 C13 120.0 . .
C11 C12 H12 120.0 . .
C13 C12 H12 120.0 . .
C12 C13 C14 120.0 . .
C12 C13 C16 119.6(2) . .
C14 C13 C16 120.4(2) . .
C15 C14 C13 120.0 . .
C15 C14 H14 120.0 . .
C13 C14 H14 120.0 . .
C14 C15 C10 120.0 . .
C14 C15 H15 120.0 . .
C10 C15 H15 120.0 . .
O6 C16 O7 132.5(4) . .
O6 C16 C13 120.7(4) . .
O7 C16 C13 106.8(4) . .
C9 N1 C6 125.0(4) . .
C9 N1 H1A 117.5 . .
C6 N1 H1A 117.5 . .
C1 O1 Tb1 117.0(3) . .
C1 O2 Tb2 152.0(3) . .
C8 O3 Tb1 135.0(3) . 3_556
C8 O4 Tb2 140.4(3) . 14_455
C16 O6 Tb2 144.4(3) . 30_557
C16 O7 Tb1 132.8(3) . 17_667
Tb1 O1W H1W3 109.5 . .
Tb1 O1W H1W6 109.5 . .
H1W3 O1W H1W6 141.1 . .
Tb2 O2W H2W3 109.5 . .
Tb2 O2W H2W6 109.5 . .
H2W3 O2W H2W6 141.0 . .
O1 Tb1 O1 153.59(14) 14 .
O1 Tb1 O1W 76.79(7) 14 .
O1 Tb1 O1W 76.79(7) . .
O1 Tb1 O7 90.61(11) 14 18_667
O1 Tb1 O7 77.45(12) . 18_667
O1W Tb1 O7 63.12(7) . 18_667
O1 Tb1 O7 77.45(12) 14 17_667
O1 Tb1 O7 90.61(11) . 17_667
O1W Tb1 O7 63.12(7) . 17_667
O7 Tb1 O7 126.25(15) 18_667 17_667
O1 Tb1 O3 80.00(12) 14 16_556
O1 Tb1 O3 120.59(11) . 16_556
O1W Tb1 O3 137.19(7) . 16_556
O7 Tb1 O3 81.82(11) 18_667 16_556
O7 Tb1 O3 143.66(10) 17_667 16_556
O1 Tb1 O3 120.59(11) 14 3_556
O1 Tb1 O3 80.00(12) . 3_556
O1W Tb1 O3 137.19(7) . 3_556
O7 Tb1 O3 143.66(10) 18_667 3_556
O7 Tb1 O3 81.82(11) 17_667 3_556
O3 Tb1 O3 85.63(15) 16_556 3_556
O4 Tb2 O4 166.67(17) 16_556 14_455
O4 Tb2 O2W 96.67(9) 16_556 .
O4 Tb2 O2W 96.67(9) 14_455 .
O4 Tb2 O6 98.62(11) 16_556 28_565
O4 Tb2 O6 86.65(12) 14_455 28_565
O2W Tb2 O6 66.83(7) . 28_565
O4 Tb2 O6 86.65(12) 16_556 18_667
O4 Tb2 O6 98.61(11) 14_455 18_667
O2W Tb2 O6 66.83(7) . 18_667
O6 Tb2 O6 133.66(15) 28_565 18_667
O4 Tb2 O2 81.03(11) 16_556 .
O4 Tb2 O2 88.27(11) 14_455 .
O2W Tb2 O2 143.32(7) . .
O6 Tb2 O2 149.85(10) 28_565 .
O6 Tb2 O2 76.49(10) 18_667 .
O4 Tb2 O2 88.27(11) 16_556 3_556
O4 Tb2 O2 81.03(11) 14_455 3_556
O2W Tb2 O2 143.32(7) . 3_556
O6 Tb2 O2 76.49(10) 28_565 3_556
O6 Tb2 O2 149.85(10) 18_667 3_556
O2 Tb2 O2 73.37(13) . 3_556

loop_
_geom_bond_atom_site_label_1
_geom_bond_atom_site_label_2
_geom_bond_distance
_geom_bond_site_symmetry_2
C1 O2 1.216(5) .
C1 O1 1.268(5) .
C1 C2 1.486(4) .
C2 C3 1.3900 .
C2 C7 1.3900 .
C3 C4 1.3900 .
C3 H3 0.9300 .
C4 C5 1.3900 .
C4 C8 1.468(5) .
C5 C6 1.3900 .
C5 H5 0.9300 .
C6 C7 1.3900 .
C6 N1 1.440(3) .
C7 H7 0.9300 .
C8 O3 1.216(5) .
C8 O4 1.229(5) .
C9 O5 1.199(5) .
C9 N1 1.307(5) .
C9 C10 1.523(4) .
C10 C11 1.3900 .
C10 C15 1.3900 .
C11 C12 1.3900 .
C11 H11 0.9300 .
C12 C13 1.3900 .
C12 H12 0.9300 .
C13 C14 1.3900 .
C13 C16 1.503(4) .
C14 C15 1.3900 .
C14 H14 0.9300 .
C15 H15 0.9300 .
C16 O6 1.220(5) .
C16 O7 1.226(5) .
N1 H1A 0.9000 .
O1 Tb1 2.349(3) .
O2 Tb2 2.441(3) .
O3 Tb1 2.549(3) 3_556
O4 Tb2 2.258(3) 14_455
O6 Tb2 2.390(3) 30_557
O7 Tb1 2.506(3) 17_667
O1W Tb1 2.418(4) .
O1W H1W3 0.9598 .
O1W H1W6 0.9598 .
O2W Tb2 2.389(4) .
O2W H2W3 0.9601 .
O2W H2W6 0.9601 .
Tb1 O1 2.349(3) 14
Tb1 O7 2.506(3) 18_667
Tb1 O7 2.506(3) 17_667
Tb1 O3 2.549(3) 16_556
Tb1 O3 2.549(3) 3_556
Tb2 O4 2.258(3) 16_556
Tb2 O4 2.258(3) 14_455
Tb2 O6 2.390(3) 28_565
Tb2 O6 2.390(3) 18_667
Tb2 O2 2.441(3) 3_556

loop_
_geom_torsion_atom_site_label_1
_geom_torsion_atom_site_label_2
_geom_torsion_atom_site_label_3
_geom_torsion_atom_site_label_4
_geom_torsion
_geom_torsion_site_symmetry_4
O2 C1 C2 C3 8.7(6) .
O1 C1 C2 C3 -177.7(3) .
O2 C1 C2 C7 -172.3(4) .
O1 C1 C2 C7 1.2(6) .
C7 C2 C3 C4 0.0 .
C1 C2 C3 C4 179.0(3) .
C2 C3 C4 C5 0.0 .
C2 C3 C4 C8 -178.7(3) .
C3 C4 C5 C6 0.0 .
C8 C4 C5 C6 178.7(3) .
C4 C5 C6 C7 0.0 .
C4 C5 C6 N1 -178.9(3) .
C5 C6 C7 C2 0.0 .
N1 C6 C7 C2 179.0(3) .
C3 C2 C7 C6 0.0 .
C1 C2 C7 C6 -179.0(3) .
C5 C4 C8 O3 -140.3(3) .
C3 C4 C8 O3 38.4(4) .
C5 C4 C8 O4 39.7(6) .
C3 C4 C8 O4 -141.5(4) .
O5 C9 C10 C11 -29.3(5) .
N1 C9 C10 C11 147.5(3) .
O5 C9 C10 C15 149.9(3) .
N1 C9 C10 C15 -33.3(5) .
C15 C10 C11 C12 0.0 .
C9 C10 C11 C12 179.2(3) .
C10 C11 C12 C13 0.0 .
C11 C12 C13 C14 0.0 .
C11 C12 C13 C16 -179.2(4) .
C12 C13 C14 C15 0.0 .
C16 C13 C14 C15 179.2(4) .
C13 C14 C15 C10 0.0 .
C11 C10 C15 C14 0.0 .
C9 C10 C15 C14 -179.2(3) .
C12 C13 C16 O6 -33.6(6) .
C14 C13 C16 O6 147.2(4) .
C12 C13 C16 O7 146.4(3) .
C14 C13 C16 O7 -32.8(5) .
O5 C9 N1 C6 -3.1(7) .
C10 C9 N1 C6 -179.6(3) .
C5 C6 N1 C9 -10.9(5) .
C7 C6 N1 C9 170.1(3) .
O2 C1 O1 Tb1 -10.9(6) .
C2 C1 O1 Tb1 174.7(3) .
O1 C1 O2 Tb2 -141.0(5) .
C2 C1 O2 Tb2 32.7(10) .
O4 C8 O3 Tb1 52.4(7) 3_556
C4 C8 O3 Tb1 -127.6(3) 3_556
O3 C8 O4 Tb2 23.0(8) 14_455
C4 C8 O4 Tb2 -157.0(3) 14_455
O7 C16 O6 Tb2 -46.1(10) 30_557
C13 C16 O6 Tb2 133.9(4) 30_557
O6 C16 O7 Tb1 -12.9(9) 17_667
C13 C16 O7 Tb1 167.2(3) 17_667
C1 O1 Tb1 O1 143.8(4) 14
C1 O1 Tb1 O1W 143.8(4) .
C1 O1 Tb1 O7 78.9(4) 18_667
C1 O1 Tb1 O7 -154.0(4) 17_667
C1 O1 Tb1 O3 6.4(4) 16_556
C1 O1 Tb1 O3 -72.4(3) 3_556
C1 O2 Tb2 O4 -173.0(6) 16_556
C1 O2 Tb2 O4 -0.9(6) 14_455
C1 O2 Tb2 O2W 97.9(6) .
C1 O2 Tb2 O6 -81.2(7) 28_565
C1 O2 Tb2 O6 98.4(6) 18_667
C1 O2 Tb2 O2 -82.1(6) 3_556

loop_
_platon_squeeze_void_nr
_platon_squeeze_void_average_x
_platon_squeeze_void_average_y
_platon_squeeze_void_average_z
_platon_squeeze_void_volume
_platon_squeeze_void_count_electrons
_platon_squeeze_void_content
1 -0.003 -0.001 -0.001 21575 2225 ' '
